data_4022323
loop_
_publ_author_name
'Ralf Warmuth'
'Emily F. Maverick'
'Carolyn B. Knobler'
'Donald J. Cram'

_publ_section_title
;
 Through-Shell Alkyllithium Additions and Borane Reductions
;
_journal_name_full 'Journal of Organic Chemistry'
_journal_page_first 2077
_journal_page_last 2088
_journal_paper_doi 10.1021/jo026649z
_journal_volume 68
_journal_year 2003
_chemical_formula_moiety '(C144 H136 O24).(C8 H4 O2).2(C6 H5 N1 O2)'
_chemical_formula_sum 'C164 H150 N2 O30'
_chemical_formula_weight 2628.86
_chemical_name_common 'benzocyclobutenedione hemicarceplex'
_chemical_name_systematic
; 
 ? 
;
_space_group_IT_number 14
_symmetry_cell_setting monoclinic
_symmetry_space_group_name_Hall '-P 2ybc'
_symmetry_space_group_name_H-M 'P 1 21/c 1'
_atom_sites_solution_hydrogens geom
_atom_sites_solution_primary 'model from previous structure'
_atom_sites_solution_secondary difmap
_audit_creation_method SHELXL-97
_cell_angle_alpha 90.00
_cell_angle_beta 98.524(12)
_cell_angle_gamma 90.00
_cell_formula_units_Z 2
_cell_length_a 16.720(7)
_cell_length_b 20.559(8)
_cell_length_c 20.168(8)
_cell_measurement_reflns_used 60
_cell_measurement_temperature 298(2)
_cell_measurement_theta_max 20.15
_cell_measurement_theta_min 7.85
_cell_volume 6856(5)
_computing_cell_refinement 'LEAST (UCLA crystallographic package)'
_computing_data_collection 'COLLECT (UCLA crystallographic package)'
_computing_data_reduction 'REDUCE (UCLA crystallographic package)'
_computing_molecular_graphics 'Bruker SHELXTL'
_computing_publication_material 'Bruker SHELXTL'
_computing_structure_refinement 'SHELXL-97 (Sheldrick, 1997)'
_computing_structure_solution 'Partial model from related structure'
_diffrn_ambient_temperature 298(2)
_diffrn_measured_fraction_theta_full 0.936
_diffrn_measured_fraction_theta_max 0.936
_diffrn_measurement_device_type 'Syntex Diffractometer (Crystal Logic)'
_diffrn_measurement_method 'profile data from \q/2\q scans'
_diffrn_radiation_monochromator graphite
_diffrn_radiation_source 'fine-focus sealed tube'
_diffrn_radiation_type CuK\a
_diffrn_radiation_wavelength 1.54180
_diffrn_reflns_av_R_equivalents 0.0673
_diffrn_reflns_av_sigmaI/netI 0.1012
_diffrn_reflns_limit_h_max 16
_diffrn_reflns_limit_h_min 0
_diffrn_reflns_limit_k_max 20
_diffrn_reflns_limit_k_min 0
_diffrn_reflns_limit_l_max 19
_diffrn_reflns_limit_l_min -20
_diffrn_reflns_number 6875
_diffrn_reflns_reduction_process 'modified Lehmann-Larsen algorithm'
_diffrn_reflns_theta_full 50.00
_diffrn_reflns_theta_max 50.00
_diffrn_reflns_theta_min 2.67
_diffrn_standards_decay_% 0
_diffrn_standards_interval_count 97
_diffrn_standards_number 3
_exptl_absorpt_coefficient_mu 0.709
_exptl_absorpt_correction_type none
_exptl_crystal_colour colourless
_exptl_crystal_density_diffrn 1.273
_exptl_crystal_density_method 'not measured'
_exptl_crystal_description parallelepiped
_exptl_crystal_F_000 2776
_exptl_crystal_size_max 0.4
_exptl_crystal_size_mid 0.28
_exptl_crystal_size_min 0.2
_refine_diff_density_max 0.492
_refine_diff_density_min -0.448
_refine_diff_density_rms 0.090
_refine_ls_extinction_method none
_refine_ls_goodness_of_fit_ref 1.536
_refine_ls_hydrogen_treatment mixed
_refine_ls_matrix_type full
_refine_ls_number_parameters 300
_refine_ls_number_reflns 6593
_refine_ls_number_restraints 10
_refine_ls_restrained_S_all 1.536
_refine_ls_R_factor_all 0.2711
_refine_ls_R_factor_gt 0.1570
_refine_ls_shift/su_max 0.014
_refine_ls_shift/su_mean 0.002
_refine_ls_structure_factor_coef Fsqd
_refine_ls_weighting_details 'calc w=1/[\s^2^(Fo^2^)+(0.2000P)^2^+0.0000P] where P=(Fo^2^+2Fc^2^)/3'
_refine_ls_weighting_scheme calc
_refine_ls_wR_factor_gt 0.4327
_refine_ls_wR_factor_ref 0.4953
_reflns_number_gt 2795
_reflns_number_total 6593
_reflns_threshold_expression >2sigma(I)
_cod_data_source_file jo026649z_s2_3.cif
_cod_data_source_block rwc8rt
_cod_original_sg_symbol_H-M 'P 21/c'
_cod_database_code 4022323

loop_
_symmetry_equiv_pos_as_xyz
'x, y, z'
'-x, y+1/2, -z+1/2'
'-x, -y, -z'
'x, -y-1/2, z-1/2'

loop_
_atom_site_label
_atom_site_type_symbol
_atom_site_fract_x
_atom_site_fract_y
_atom_site_fract_z
_atom_site_U_iso_or_equiv
_atom_site_adp_type
_atom_site_occupancy
_atom_site_symmetry_multiplicity
_atom_site_calc_flag
_atom_site_refinement_flags
_atom_site_disorder_assembly
_atom_site_disorder_group
O1G O -0.0029(16) -0.1664(11) 0.0135(13) 0.247(8) Uiso 0.50 1 d PG . .
O2G O -0.1064(15) -0.0646(14) -0.0924(11) 0.247(8) Uiso 0.50 1 d PG . .
C3G C 0.0037(13) -0.1099(11) -0.0020(10) 0.247(8) Uiso 0.50 1 d PG . .
C4G C -0.0480(13) -0.0612(12) -0.0494(10) 0.247(8) Uiso 0.50 1 d PG . .
C5G C 0.0130(13) -0.0116(12) -0.0237(11) 0.247(8) Uiso 0.50 1 d PG . .
C6G C 0.0490(11) -0.0524(12) 0.0272(10) 0.247(8) Uiso 0.50 1 d PG . .
C7G C 0.1021(13) -0.0268(15) 0.0804(13) 0.247(8) Uiso 0.50 1 d PG . .
H7G H 0.1262 -0.0541 0.1144 0.296 Uiso 0.50 1 d PG . .
C8G C 0.1192(15) 0.0394(15) 0.0827(16) 0.247(8) Uiso 0.50 1 d PG . .
H8G H 0.1548 0.0564 0.1183 0.296 Uiso 0.50 1 d PG . .
C9G C 0.0832(18) 0.0800(13) 0.0318(17) 0.247(8) Uiso 0.50 1 d PG . .
H9G H 0.0947 0.1243 0.0334 0.296 Uiso 0.50 1 d PG . .
C10G C 0.0301(18) 0.0545(12) -0.0214(15) 0.247(8) Uiso 0.50 1 d PG . .
H10G H 0.0060 0.0818 -0.0554 0.296 Uiso 0.50 1 d PG . .
O1 O 0.2125(6) 0.2381(5) 0.0732(5) 0.101(3) Uiso 1 1 d . . .
C2 C 0.1301(8) 0.2366(7) 0.0824(7) 0.097(5) Uiso 1 1 d . . .
H2A H 0.1007 0.2691 0.0537 0.117 Uiso 1 1 calc R . .
H2B H 0.1076 0.1944 0.0686 0.117 Uiso 1 1 calc R . .
O3 O 0.1188(6) 0.2482(5) 0.1484(5) 0.102(3) Uiso 1 1 d . . .
C6 C 0.1905(4) 0.1190(4) 0.2702(4) 0.069(4) Uiso 1 1 d G . .
H6 H 0.2385 0.1031 0.2938 0.083 Uiso 1 1 d G . .
C7 C 0.1169(5) 0.0930(3) 0.2812(4) 0.077(4) Uiso 1 1 d G . .
C8 C 0.0451(4) 0.1167(4) 0.2459(5) 0.085(4) Uiso 1 1 d G . .
C9 C 0.0470(4) 0.1664(4) 0.1994(4) 0.092(4) Uiso 1 1 d G A .
C4 C 0.1206(6) 0.1924(4) 0.1883(4) 0.084(4) Uiso 1 1 d G . .
C5 C 0.1924(4) 0.1687(4) 0.2237(4) 0.072(4) Uiso 1 1 d G . .
O10 O -0.0219(6) 0.1826(5) 0.1554(5) 0.115(3) Uiso 1 1 d D . .
C11 C -0.0593(15) 0.2427(9) 0.1639(13) 0.089(9) Uiso 0.50 1 d PD A 1
H11A H -0.0212 0.2780 0.1621 0.107 Uiso 0.50 1 calc PR A 1
H11B H -0.0785 0.2441 0.2070 0.107 Uiso 0.50 1 calc PR A 1
C12 C -0.1290(12) 0.2493(11) 0.1081(11) 0.063(7) Uiso 0.50 1 d PD A 1
H12A H -0.1483 0.2939 0.1065 0.076 Uiso 0.50 1 calc PR A 1
H12B H -0.1103 0.2400 0.0658 0.076 Uiso 0.50 1 calc PR A 1
C13 C -0.1974(15) 0.2048(14) 0.1162(13) 0.095(10) Uiso 0.50 1 d PD A 1
H13A H -0.2287 0.2255 0.1470 0.114 Uiso 0.50 1 calc PR A 1
H13B H -0.1741 0.1657 0.1382 0.114 Uiso 0.50 1 calc PR A 1
C14 C -0.2558(12) 0.1834(13) 0.0566(10) 0.074(7) Uiso 0.50 1 d PD A 1
H14A H -0.2935 0.1519 0.0699 0.088 Uiso 0.50 1 calc PR A 1
H14B H -0.2862 0.2204 0.0363 0.088 Uiso 0.50 1 calc PR A 1
C11' C -0.0853(13) 0.2042(17) 0.1888(14) 0.119(11) Uiso 0.50 1 d PD A 2
H11C H -0.0717 0.2468 0.2080 0.143 Uiso 0.50 1 calc PR A 2
H11D H -0.0909 0.1746 0.2253 0.143 Uiso 0.50 1 calc PR A 2
C12' C -0.1646(18) 0.2084(15) 0.1428(13) 0.099(10) Uiso 0.50 1 d PD A 2
H12C H -0.1832 0.1644 0.1320 0.119 Uiso 0.50 1 calc PR A 2
H12D H -0.2037 0.2287 0.1672 0.119 Uiso 0.50 1 calc PR A 2
C13' C -0.1645(18) 0.2446(14) 0.0788(12) 0.103(11) Uiso 0.50 1 d PD A 2
H13C H -0.1123 0.2395 0.0637 0.123 Uiso 0.50 1 calc PR A 2
H13D H -0.1729 0.2905 0.0861 0.123 Uiso 0.50 1 calc PR A 2
C14' C -0.2298(17) 0.2197(8) 0.0258(15) 0.108(10) Uiso 0.50 1 d PD A 2
H14C H -0.2816 0.2206 0.0420 0.130 Uiso 0.50 1 calc PR A 2
H14D H -0.2336 0.2467 -0.0140 0.130 Uiso 0.50 1 calc PR A 2
O15 O -0.2098(6) 0.1552(5) 0.0104(5) 0.099(3) Uiso 1 1 d D . .
C16 C 0.2694(8) 0.1950(7) 0.2071(6) 0.087(4) Uiso 1 1 d . . .
H16 H 0.2586 0.2403 0.1935 0.104 Uiso 1 1 calc R . .
C17 C 0.3362(9) 0.1971(8) 0.2691(7) 0.106(5) Uiso 1 1 d . . .
H17A H 0.3135 0.2153 0.3066 0.127 Uiso 1 1 calc R . .
H17B H 0.3532 0.1530 0.2809 0.127 Uiso 1 1 calc R . .
C18 C 0.4032(12) 0.2331(10) 0.2596(10) 0.161(7) Uiso 1 1 d . . .
H18A H 0.3856 0.2702 0.2314 0.193 Uiso 1 1 calc R . .
H18B H 0.4377 0.2066 0.2358 0.193 Uiso 1 1 calc R . .
C19 C 0.4541(8) 0.2583(7) 0.3259(5) 0.136(6) Uiso 1 1 d G . .
C20 C 0.5234(9) 0.2237(5) 0.3510(7) 0.164(8) Uiso 1 1 d G . .
H20 H 0.5376 0.1868 0.3286 0.196 Uiso 1 1 d G . .
C21 C 0.5715(7) 0.2442(7) 0.4094(7) 0.164(8) Uiso 1 1 d G . .
H21 H 0.6179 0.2210 0.4262 0.197 Uiso 1 1 d G . .
C22 C 0.5502(8) 0.2992(7) 0.4428(5) 0.153(7) Uiso 1 1 d G . .
H22 H 0.5824 0.3129 0.4819 0.184 Uiso 1 1 d G . .
C23 C 0.4809(9) 0.3338(5) 0.4177(7) 0.188(9) Uiso 1 1 d G . .
H23 H 0.4667 0.3707 0.4400 0.226 Uiso 1 1 d G . .
C24 C 0.4328(7) 0.3134(7) 0.3592(7) 0.167(8) Uiso 1 1 d G . .
H24 H 0.3865 0.3365 0.3424 0.200 Uiso 1 1 d G . .
C25 C 0.1127(8) 0.0382(6) 0.3299(6) 0.079(4) Uiso 1 1 d . . .
H25 H 0.0608 0.0419 0.3467 0.095 Uiso 1 1 calc R . .
C26 C 0.1807(8) 0.0399(6) 0.3922(6) 0.083(4) Uiso 1 1 d . . .
H26A H 0.1765 0.0014 0.4193 0.100 Uiso 1 1 calc R . .
H26B H 0.2331 0.0391 0.3771 0.100 Uiso 1 1 calc R . .
C27 C 0.1744(9) 0.1014(7) 0.4357(7) 0.102(5) Uiso 1 1 d . . .
H27A H 0.2233 0.1049 0.4680 0.123 Uiso 1 1 calc R . .
H27B H 0.1717 0.1393 0.4069 0.123 Uiso 1 1 calc R . .
C28 C 0.1037(7) 0.1024(6) 0.4724(6) 0.111(5) Uiso 1 1 d G . .
C29 C 0.1111(7) 0.0725(6) 0.5349(7) 0.167(8) Uiso 1 1 d G . .
H29 H 0.1602 0.0540 0.5534 0.201 Uiso 1 1 d G . .
C30 C 0.0453(10) 0.0702(6) 0.5695(5) 0.171(8) Uiso 1 1 d G . .
H30 H 0.0502 0.0502 0.6113 0.205 Uiso 1 1 d G . .
C31 C -0.0280(8) 0.0978(7) 0.5418(7) 0.154(7) Uiso 1 1 d G . .
H31 H -0.0720 0.0962 0.5650 0.185 Uiso 1 1 d G . .
C32 C -0.0354(6) 0.1276(6) 0.4794(7) 0.200(10) Uiso 1 1 d G . .
H32 H -0.0844 0.1461 0.4608 0.240 Uiso 1 1 d G . .
C33 C 0.0304(9) 0.1300(5) 0.4447(5) 0.133(6) Uiso 1 1 d G . .
H33 H 0.0255 0.1500 0.4029 0.159 Uiso 1 1 d G . .
O34 O -0.0299(6) 0.0951(5) 0.2559(5) 0.107(3) Uiso 1 1 d . . .
C35 C -0.0510(10) 0.0363(7) 0.2248(8) 0.112(5) Uiso 1 1 d . . .
H35A H -0.0226 0.0320 0.1864 0.134 Uiso 1 1 calc R . .
H35B H -0.1085 0.0369 0.2081 0.134 Uiso 1 1 calc R . .
O36 O -0.0341(6) -0.0180(5) 0.2656(5) 0.100(3) Uiso 1 1 d . . .
C39 C 0.1832(4) -0.0592(4) 0.2870(4) 0.074(4) Uiso 1 1 d G . .
H39 H 0.2323 -0.0429 0.3081 0.088 Uiso 1 1 d G . .
C40 C 0.1811(4) -0.1169(4) 0.2509(4) 0.075(4) Uiso 1 1 d G . .
C41 C 0.1077(6) -0.1413(3) 0.2194(4) 0.090(4) Uiso 1 1 d G . .
C42 C 0.0363(4) -0.1081(4) 0.2240(4) 0.079(4) Uiso 1 1 d G . .
C37 C 0.0384(4) -0.0504(4) 0.2602(4) 0.080(4) Uiso 1 1 d G . .
C38 C 0.1118(5) -0.0260(3) 0.2917(4) 0.075(4) Uiso 1 1 d G . .
O43 O -0.0352(6) -0.1257(4) 0.1859(5) 0.100(3) Uiso 1 1 d . . .
C44 C -0.0948(10) -0.1542(8) 0.2243(8) 0.122(6) Uiso 1 1 d . . .
H44A H -0.1032 -0.1253 0.2607 0.146 Uiso 1 1 calc R . .
H44B H -0.0749 -0.1955 0.2435 0.146 Uiso 1 1 calc R . .
C45 C -0.1758(8) -0.1649(7) 0.1775(7) 0.095(5) Uiso 1 1 d . . .
H45A H -0.2181 -0.1773 0.2031 0.114 Uiso 1 1 calc R . .
H45B H -0.1922 -0.1256 0.1526 0.114 Uiso 1 1 calc R . .
C46 C -0.1602(9) -0.2168(7) 0.1325(7) 0.099(5) Uiso 1 1 d . . .
H46A H -0.1588 -0.2585 0.1551 0.119 Uiso 1 1 calc R . .
H46B H -0.1087 -0.2100 0.1168 0.119 Uiso 1 1 calc R . .
C47 C -0.2332(10) -0.2146(8) 0.0708(9) 0.132(6) Uiso 1 1 d . . .
H47A H -0.2327 -0.2529 0.0428 0.158 Uiso 1 1 calc R . .
H47B H -0.2850 -0.2118 0.0867 0.158 Uiso 1 1 calc R . .
O48 O -0.2173(6) -0.1556(5) 0.0338(5) 0.101(3) Uiso 1 1 d . . .
O49 O 0.1012(6) -0.2004(5) 0.1856(5) 0.119(4) Uiso 1 1 d . . .
C50 C 0.1134(10) -0.1999(8) 0.1184(8) 0.119(6) Uiso 1 1 d . . .
H50A H 0.0789 -0.2325 0.0939 0.143 Uiso 1 1 calc R . .
H50B H 0.0977 -0.1578 0.0990 0.143 Uiso 1 1 calc R . .
O51 O 0.1927(6) -0.2122(5) 0.1112(5) 0.110(3) Uiso 1 1 d . . .
C52 C 0.2597(8) -0.1501(7) 0.2372(7) 0.093(4) Uiso 1 1 d . . .
H52 H 0.2466 -0.1964 0.2313 0.112 Uiso 1 1 calc R . .
C53 C 0.3293(8) -0.1468(7) 0.2957(7) 0.087(4) Uiso 1 1 d . . .
H53A H 0.3102 -0.1599 0.3368 0.105 Uiso 1 1 calc R . .
H53B H 0.3489 -0.1024 0.3012 0.105 Uiso 1 1 calc R . .
C54 C 0.3985(9) -0.1919(8) 0.2820(8) 0.122(6) Uiso 1 1 d . . .
H54A H 0.3796 -0.2365 0.2809 0.147 Uiso 1 1 calc R . .
H54B H 0.4125 -0.1818 0.2382 0.147 Uiso 1 1 calc R . .
C55 C 0.4728(6) -0.1861(6) 0.3334(5) 0.115(5) Uiso 1 1 d G . .
C56 C 0.5268(8) -0.1364(5) 0.3250(5) 0.147(7) Uiso 1 1 d G . .
H56 H 0.5147 -0.1069 0.2900 0.176 Uiso 1 1 d G . .
C57 C 0.5989(7) -0.1309(5) 0.3688(7) 0.188(9) Uiso 1 1 d G . .
H57 H 0.6350 -0.0977 0.3632 0.226 Uiso 1 1 d G . .
C58 C 0.6170(6) -0.1750(7) 0.4211(6) 0.130(6) Uiso 1 1 d G . .
H58 H 0.6652 -0.1713 0.4505 0.157 Uiso 1 1 d G . .
C59 C 0.5630(8) -0.2246(5) 0.4296(5) 0.138(6) Uiso 1 1 d G . .
H59 H 0.5751 -0.2541 0.4646 0.166 Uiso 1 1 d G . .
C60 C 0.4909(7) -0.2302(5) 0.3858(6) 0.132(6) Uiso 1 1 d G . .
H60 H 0.4548 -0.2634 0.3914 0.159 Uiso 1 1 d G . .
C63 C 0.3312(5) -0.0744(4) 0.1667(3) 0.067(4) Uiso 1 1 d G . .
H63 H 0.3568 -0.0554 0.2060 0.081 Uiso 1 1 d G . .
C64 C 0.3445(5) -0.0505(3) 0.1048(4) 0.076(4) Uiso 1 1 d G . .
C65 C 0.3062(5) -0.0790(4) 0.0461(3) 0.083(4) Uiso 1 1 d G . .
C66 C 0.2545(5) -0.1315(4) 0.0493(3) 0.078(4) Uiso 1 1 d G . .
C61 C 0.2412(5) -0.1555(3) 0.1111(5) 0.092(4) Uiso 1 1 d G . .
C62 C 0.2795(5) -0.1269(4) 0.1699(3) 0.072(4) Uiso 1 1 d G . .
O67 O 0.3184(6) -0.0569(5) -0.0180(5) 0.102(3) Uiso 1 1 d . . .
C68 C 0.2786(9) 0.0005(7) -0.0414(7) 0.096(5) Uiso 1 1 d . . .
H68A H 0.2636 -0.0024 -0.0896 0.115 Uiso 1 1 calc R . .
H68B H 0.2291 0.0044 -0.0218 0.115 Uiso 1 1 calc R . .
O69 O 0.3248(6) 0.0558(5) -0.0262(5) 0.108(3) Uiso 1 1 d . . .
C74 C 0.3412(5) 0.1046(4) 0.1520(3) 0.066(3) Uiso 1 1 d G . .
H74 H 0.3660 0.0912 0.1941 0.080 Uiso 1 1 d G . .
C75 C 0.3525(4) 0.0693(3) 0.0953(4) 0.070(4) Uiso 1 1 d G . .
C70 C 0.3153(5) 0.0893(4) 0.0323(3) 0.078(4) Uiso 1 1 d G . .
C71 C 0.2669(5) 0.1446(4) 0.0261(3) 0.076(4) Uiso 1 1 d G . .
C72 C 0.2556(5) 0.1799(3) 0.0828(4) 0.087(4) Uiso 1 1 d G . .
C73 C 0.2928(5) 0.1599(4) 0.1457(3) 0.076(4) Uiso 1 1 d G . .
C76 C 0.4011(8) 0.0062(6) 0.0989(7) 0.081(4) Uiso 1 1 d . . .
H76 H 0.4210 0.0014 0.0558 0.097 Uiso 1 1 calc R . .
C77 C 0.4759(8) 0.0059(6) 0.1540(6) 0.081(4) Uiso 1 1 d . . .
H77A H 0.4593 0.0193 0.1960 0.097 Uiso 1 1 calc R . .
H77B H 0.4964 -0.0382 0.1597 0.097 Uiso 1 1 calc R . .
C78 C 0.5426(9) 0.0494(7) 0.1393(7) 0.103(5) Uiso 1 1 d . . .
H78A H 0.5215 0.0932 0.1327 0.124 Uiso 1 1 calc R . .
H78B H 0.5593 0.0355 0.0974 0.124 Uiso 1 1 calc R . .
C79 C 0.6177(6) 0.0513(6) 0.1933(5) 0.104(5) Uiso 1 1 d G . .
C80 C 0.6593(8) -0.0058(5) 0.2120(6) 0.128(6) Uiso 1 1 d G . .
H80 H 0.6414 -0.0451 0.1923 0.153 Uiso 1 1 d G . .
C81 C 0.7279(7) -0.0044(5) 0.2603(6) 0.157(8) Uiso 1 1 d G . .
H81 H 0.7557 -0.0426 0.2729 0.189 Uiso 1 1 d G . .
C82 C 0.7547(6) 0.0543(7) 0.2899(5) 0.134(6) Uiso 1 1 d G . .
H82 H 0.8006 0.0553 0.3222 0.160 Uiso 1 1 d G . .
C83 C 0.7131(8) 0.1115(5) 0.2711(6) 0.156(7) Uiso 1 1 d G . .
H83 H 0.7311 0.1507 0.2909 0.187 Uiso 1 1 d G . .
C84 C 0.6446(7) 0.1100(5) 0.2228(6) 0.140(7) Uiso 1 1 d G . .
H84 H 0.6167 0.1482 0.2103 0.168 Uiso 1 1 d G . .
C1P C 0.5155(11) 0.0579(8) 0.4172(9) 0.120(6) Uiso 1 1 d . . .
C2P C 0.5884(14) 0.0408(10) 0.3989(11) 0.159(7) Uiso 1 1 d . . .
H2P H 0.5894 0.0232 0.3565 0.191 Uiso 1 1 calc R . .
C3P C 0.6595(15) 0.0487(11) 0.4411(12) 0.175(8) Uiso 1 1 d . . .
H3P H 0.7082 0.0371 0.4273 0.210 Uiso 1 1 calc R . .
C4P C 0.6588(16) 0.0731(12) 0.5015(13) 0.196(10) Uiso 1 1 d . . .
H4P H 0.7075 0.0801 0.5293 0.235 Uiso 1 1 calc R . .
C5P C 0.5888(14) 0.0880(10) 0.5236(11) 0.162(8) Uiso 1 1 d . . .
H5P H 0.5903 0.1022 0.5676 0.195 Uiso 1 1 calc R . .
C6P C 0.5131(12) 0.0828(9) 0.4819(9) 0.135(6) Uiso 1 1 d . . .
H6P H 0.4649 0.0950 0.4962 0.162 Uiso 1 1 calc R . .
N7P N 0.4293(13) 0.0505(10) 0.3727(11) 0.171(7) Uiso 1 1 d . . .
O8P O 0.3812(12) 0.0725(9) 0.3962(9) 0.222(8) Uiso 1 1 d . . .
O9P O 0.4454(11) 0.0306(10) 0.3219(11) 0.229(8) Uiso 1 1 d . . .

loop_
_atom_type_symbol
_atom_type_description
_atom_type_scat_dispersion_real
_atom_type_scat_dispersion_imag
_atom_type_scat_source
C C 0.0181 0.0091 'International Tables Vol C Tables 4.2.6.8 and 6.1.1.4'
H H 0.0000 0.0000 'International Tables Vol C Tables 4.2.6.8 and 6.1.1.4'
O O 0.0492 0.0322 'International Tables Vol C Tables 4.2.6.8 and 6.1.1.4'
N N 0.0311 0.0180 'International Tables Vol C Tables 4.2.6.8 and 6.1.1.4'

loop_
_geom_angle_atom_site_label_1
_geom_angle_atom_site_label_2
_geom_angle_atom_site_label_3
_geom_angle
_geom_angle_site_symmetry_1
_geom_angle_site_symmetry_3
O1G C3G C6G 136.4 . .
O1G C3G C4G 135.4 . .
C6G C3G C4G 86.3 . .
O2G C4G C5G 137.2 . .
O2G C4G C3G 136.0 . .
C5G C4G C3G 86.4 . .
C10G C5G C6G 120.0 . .
C10G C5G C4G 144.4 . .
C6G C5G C4G 92.6 . .
C7G C6G C5G 120.0 . .
C7G C6G C3G 147.2 . .
C5G C6G C3G 92.7 . .
C8G C7G C6G 120.0 . .
C8G C7G H7G 120.0 . .
C6G C7G H7G 120.0 . .
C9G C8G C7G 120.0 . .
C9G C8G H8G 120.0 . .
C7G C8G H8G 120.0 . .
C8G C9G C10G 120.0 . .
C8G C9G H9G 120.0 . .
C10G C9G H9G 120.0 . .
C9G C10G C5G 120.0 . .
C9G C10G H10G 120.0 . .
C5G C10G H10G 120.0 . .
C72 O1 C2 117.1(10) . .
O3 C2 O1 113.2(11) . .
O3 C2 H2A 108.9 . .
O1 C2 H2A 108.9 . .
O3 C2 H2B 108.9 . .
O1 C2 H2B 108.9 . .
H2A C2 H2B 107.8 . .
C2 O3 C4 114.6(10) . .
C7 C6 C5 120.0 . .
C7 C6 H6 120.0 . .
C5 C6 H6 120.0 . .
C8 C7 C6 120.0 . .
C8 C7 C25 118.6(8) . .
C6 C7 C25 121.4(8) . .
O34 C8 C7 123.3(8) . .
O34 C8 C9 116.7(8) . .
C7 C8 C9 120.0 . .
O10 C9 C4 118.5(8) . .
O10 C9 C8 120.5(8) . .
C4 C9 C8 120.0 . .
C5 C4 C9 120.0 . .
C5 C4 O3 121.7(7) . .
C9 C4 O3 117.6(7) . .
C4 C5 C6 120.0 . .
C4 C5 C16 118.0(8) . .
C6 C5 C16 121.9(8) . .
C9 O10 C11 118.3(12) . .
C9 O10 C11' 112.4(14) . .
O10 C11 C12 107.3(17) . .
O10 C11 H11A 110.3 . .
C12 C11 H11A 110.3 . .
O10 C11 H11B 110.3 . .
C12 C11 H11B 110.3 . .
H11A C11 H11B 108.5 . .
C13 C12 C11 113(2) . .
C13 C12 H12A 109.1 . .
C11 C12 H12A 109.1 . .
C13 C12 H12B 109.1 . .
C11 C12 H12B 109.1 . .
H12A C12 H12B 107.8 . .
C12 C13 C14 121(2) . .
C12 C13 H13A 107.1 . .
C14 C13 H13A 107.1 . .
C12 C13 H13B 107.2 . .
C14 C13 H13B 107.2 . .
H13A C13 H13B 106.8 . .
O15 C14 C13 107.2(18) . .
O15 C14 H14A 110.3 . .
C13 C14 H14A 110.3 . .
O15 C14 H14B 110.3 . .
C13 C14 H14B 110.3 . .
H14A C14 H14B 108.5 . .
O10 C11' C12' 112(2) . .
O10 C11' H11C 109.1 . .
C12' C11' H11C 109.2 . .
O10 C11' H11D 109.1 . .
C12' C11' H11D 109.1 . .
H11C C11' H11D 107.9 . .
C13' C12' C11' 117(3) . .
C13' C12' H12C 108.1 . .
C11' C12' H12C 108.1 . .
C13' C12' H12D 108.1 . .
C11' C12' H12D 108.1 . .
H12C C12' H12D 107.3 . .
C12' C13' C14' 111(2) . .
C12' C13' H13C 109.5 . .
C14' C13' H13C 109.5 . .
C12' C13' H13D 109.5 . .
C14' C13' H13D 109.5 . .
H13C C13' H13D 108.1 . .
O15 C14' C13' 108(2) . .
O15 C14' H14C 110.2 . .
C13' C14' H14C 110.2 . .
O15 C14' H14D 110.2 . .
C13' C14' H14D 110.2 . .
H14C C14' H14D 108.5 . .
C66 O15 C14' 113.6(17) 3 .
C66 O15 C14 115.7(17) 3 .
C5 C16 C73 110.2(10) . .
C5 C16 C17 112.1(11) . .
C73 C16 C17 115.2(11) . .
C5 C16 H16 106.3 . .
C73 C16 H16 106.3 . .
C17 C16 H16 106.3 . .
C18 C17 C16 113.9(14) . .
C18 C17 H17A 108.8 . .
C16 C17 H17A 108.8 . .
C18 C17 H17B 108.8 . .
C16 C17 H17B 108.8 . .
H17A C17 H17B 107.7 . .
C17 C18 C19 114.1(16) . .
C17 C18 H18A 108.7 . .
C19 C18 H18A 108.7 . .
C17 C18 H18B 108.7 . .
C19 C18 H18B 108.7 . .
H18A C18 H18B 107.6 . .
C24 C19 C20 120.0 . .
C24 C19 C18 122.6(14) . .
C20 C19 C18 117.4(14) . .
C19 C20 C21 120.0 . .
C19 C20 H20 120.0 . .
C21 C20 H20 120.0 . .
C22 C21 C20 120.0 . .
C22 C21 H21 120.0 . .
C20 C21 H21 120.0 . .
C21 C22 C23 120.0 . .
C21 C22 H22 120.0 . .
C23 C22 H22 120.0 . .
C22 C23 C24 120.0 . .
C22 C23 H23 120.0 . .
C24 C23 H23 120.0 . .
C19 C24 C23 120.0 . .
C19 C24 H24 120.0 . .
C23 C24 H24 120.0 . .
C7 C25 C38 108.4(9) . .
C7 C25 C26 114.2(10) . .
C38 C25 C26 112.1(10) . .
C7 C25 H25 107.3 . .
C38 C25 H25 107.3 . .
C26 C25 H25 107.3 . .
C27 C26 C25 111.7(11) . .
C27 C26 H26A 109.3 . .
C25 C26 H26A 109.3 . .
C27 C26 H26B 109.3 . .
C25 C26 H26B 109.3 . .
H26A C26 H26B 107.9 . .
C28 C27 C26 114.8(11) . .
C28 C27 H27A 108.6 . .
C26 C27 H27A 108.6 . .
C28 C27 H27B 108.6 . .
C26 C27 H27B 108.6 . .
H27A C27 H27B 107.6 . .
C29 C28 C33 120.0 . .
C29 C28 C27 118.3(12) . .
C33 C28 C27 121.6(12) . .
C30 C29 C28 120.0 . .
C30 C29 H29 120.0 . .
C28 C29 H29 120.0 . .
C29 C30 C31 120.0 . .
C29 C30 H30 120.0 . .
C31 C30 H30 120.0 . .
C32 C31 C30 120.0 . .
C32 C31 H31 120.0 . .
C30 C31 H31 120.0 . .
C31 C32 C33 120.0 . .
C31 C32 H32 120.0 . .
C33 C32 H32 120.0 . .
C32 C33 C28 120.0 . .
C32 C33 H33 120.0 . .
C28 C33 H33 120.0 . .
C8 O34 C35 113.2(11) . .
O34 C35 O36 114.7(13) . .
O34 C35 H35A 108.6 . .
O36 C35 H35A 108.6 . .
O34 C35 H35B 108.6 . .
O36 C35 H35B 108.6 . .
H35A C35 H35B 107.6 . .
C35 O36 C37 115.9(10) . .
C40 C39 C38 120.0 . .
C40 C39 H39 120.0 . .
C38 C39 H39 120.0 . .
C41 C40 C39 120.0 . .
C41 C40 C52 118.5(8) . .
C39 C40 C52 121.0(8) . .
O49 C41 C40 122.6(8) . .
O49 C41 C42 117.3(8) . .
C40 C41 C42 120.0 . .
O43 C42 C37 118.2(7) . .
O43 C42 C41 121.2(7) . .
C37 C42 C41 120.0 . .
C42 C37 C38 120.0 . .
C42 C37 O36 119.4(7) . .
C38 C37 O36 120.6(7) . .
C39 C38 C37 120.0 . .
C39 C38 C25 121.0(8) . .
C37 C38 C25 119.0(8) . .
C42 O43 C44 114.3(10) . .
O43 C44 C45 109.5(12) . .
O43 C44 H44A 109.8 . .
C45 C44 H44A 109.8 . .
O43 C44 H44B 109.8 . .
C45 C44 H44B 109.8 . .
H44A C44 H44B 108.2 . .
C46 C45 C44 105.3(12) . .
C46 C45 H45A 110.7 . .
C44 C45 H45A 110.7 . .
C46 C45 H45B 110.7 . .
C44 C45 H45B 110.7 . .
H45A C45 H45B 108.8 . .
C45 C46 C47 106.1(12) . .
C45 C46 H46A 110.5 . .
C47 C46 H46A 110.5 . .
C45 C46 H46B 110.5 . .
C47 C46 H46B 110.5 . .
H46A C46 H46B 108.7 . .
O48 C47 C46 104.0(12) . .
O48 C47 H47A 111.0 . .
C46 C47 H47A 111.0 . .
O48 C47 H47B 111.0 . .
C46 C47 H47B 111.0 . .
H47A C47 H47B 109.0 . .
C71 O48 C47 116.7(15) 3 .
C41 O49 C50 117.2(11) . .
O51 C50 O49 112.4(13) . .
O51 C50 H50A 109.1 . .
O49 C50 H50A 109.1 . .
O51 C50 H50B 109.1 . .
O49 C50 H50B 109.1 . .
H50A C50 H50B 107.9 . .
C50 O51 C61 114.0(11) . .
C62 C52 C53 115.7(11) . .
C62 C52 C40 108.9(10) . .
C53 C52 C40 114.4(11) . .
C62 C52 H52 105.6 . .
C53 C52 H52 105.6 . .
C40 C52 H52 105.6 . .
C52 C53 C54 109.9(12) . .
C52 C53 H53A 109.7 . .
C54 C53 H53A 109.7 . .
C52 C53 H53B 109.7 . .
C54 C53 H53B 109.7 . .
H53A C53 H53B 108.2 . .
C55 C54 C53 113.3(13) . .
C55 C54 H54A 108.9 . .
C53 C54 H54A 108.9 . .
C55 C54 H54B 108.9 . .
C53 C54 H54B 108.9 . .
H54A C54 H54B 107.7 . .
C60 C55 C56 120.0 . .
C60 C55 C54 122.5(12) . .
C56 C55 C54 117.4(11) . .
C57 C56 C55 120.0 . .
C57 C56 H56 120.0 . .
C55 C56 H56 120.0 . .
C58 C57 C56 120.0 . .
C58 C57 H57 120.0 . .
C56 C57 H57 120.0 . .
C57 C58 C59 120.0 . .
C57 C58 H58 120.0 . .
C59 C58 H58 120.0 . .
C60 C59 C58 120.0 . .
C60 C59 H59 120.0 . .
C58 C59 H59 120.0 . .
C55 C60 C59 120.0 . .
C55 C60 H60 120.0 . .
C59 C60 H60 120.0 . .
C64 C63 C62 120.0 . .
C64 C63 H63 120.0 . .
C62 C63 H63 120.0 . .
C65 C64 C63 120.0 . .
C65 C64 C76 118.1(8) . .
C63 C64 C76 121.9(8) . .
C64 C65 C66 120.0 . .
C64 C65 O67 122.2(7) . .
C66 C65 O67 117.8(7) . .
C65 C66 C61 120.0 . .
C65 C66 O15 119.0(7) . 3
C61 C66 O15 120.7(7) . 3
C62 C61 C66 120.0 . .
C62 C61 O51 122.5(7) . .
C66 C61 O51 117.3(7) . .
C61 C62 C63 120.0 . .
C61 C62 C52 119.7(8) . .
C63 C62 C52 120.2(8) . .
C68 O67 C65 116.9(10) . .
O69 C68 O67 113.2(12) . .
O69 C68 H68A 108.9 . .
O67 C68 H68A 108.9 . .
O69 C68 H68B 108.9 . .
O67 C68 H68B 108.9 . .
H68A C68 H68B 107.7 . .
C68 O69 C70 117.5(10) . .
C73 C74 C75 120.0 . .
C73 C74 H74 120.0 . .
C75 C74 H74 120.0 . .
C70 C75 C74 120.0 . .
C70 C75 C76 117.2(7) . .
C74 C75 C76 122.7(7) . .
C75 C70 C71 120.0 . .
C75 C70 O69 122.3(7) . .
C71 C70 O69 117.7(7) . .
O48 C71 C72 119.9(7) 3 .
O48 C71 C70 118.7(7) 3 .
C72 C71 C70 120.0 . .
C71 C72 C73 120.0 . .
C71 C72 O1 117.6(7) . .
C73 C72 O1 122.1(7) . .
C74 C73 C72 120.0 . .
C74 C73 C16 121.8(8) . .
C72 C73 C16 117.7(8) . .
C64 C76 C75 108.8(9) . .
C64 C76 C77 112.9(10) . .
C75 C76 C77 113.9(10) . .
C64 C76 H76 106.9 . .
C75 C76 H76 106.9 . .
C77 C76 H76 106.9 . .
C78 C77 C76 113.9(11) . .
C78 C77 H77A 108.8 . .
C76 C77 H77A 108.8 . .
C78 C77 H77B 108.8 . .
C76 C77 H77B 108.8 . .
H77A C77 H77B 107.7 . .
C77 C78 C79 115.5(12) . .
C77 C78 H78A 108.4 . .
C79 C78 H78A 108.4 . .
C77 C78 H78B 108.4 . .
C79 C78 H78B 108.4 . .
H78A C78 H78B 107.5 . .
C84 C79 C80 120.0 . .
C84 C79 C78 120.3(10) . .
C80 C79 C78 119.7(10) . .
C81 C80 C79 120.0 . .
C81 C80 H80 120.0 . .
C79 C80 H80 120.0 . .
C80 C81 C82 120.0 . .
C80 C81 H81 120.0 . .
C82 C81 H81 120.0 . .
C83 C82 C81 120.0 . .
C83 C82 H82 120.0 . .
C81 C82 H82 120.0 . .
C82 C83 C84 120.0 . .
C82 C83 H83 120.0 . .
C84 C83 H83 120.0 . .
C79 C84 C83 120.0 . .
C79 C84 H84 120.0 . .
C83 C84 H84 120.0 . .
C2P C1P C6P 119(2) . .
C2P C1P N7P 126(2) . .
C6P C1P N7P 114.2(18) . .
C3P C2P C1P 122(2) . .
C3P C2P H2P 119.1 . .
C1P C2P H2P 119.1 . .
C4P C3P C2P 120(3) . .
C4P C3P H3P 120.2 . .
C2P C3P H3P 120.2 . .
C3P C4P C5P 121(3) . .
C3P C4P H4P 119.3 . .
C5P C4P H4P 119.3 . .
C4P C5P C6P 122(2) . .
C4P C5P H5P 119.0 . .
C6P C5P H5P 119.0 . .
C1P C6P C5P 115.6(19) . .
C1P C6P H6P 122.2 . .
C5P C6P H6P 122.2 . .
O8P N7P O9P 144(3) . .
O8P N7P C1P 112(2) . .
O9P N7P C1P 103(2) . .

loop_
_geom_bond_atom_site_label_1
_geom_bond_atom_site_label_2
_geom_bond_distance
_geom_bond_site_symmetry_2
O1G C3G 1.2122 .
O2G C4G 1.2082 .
C3G C6G 1.4794 .
C3G C4G 1.5554 .
C4G C5G 1.4797 .
C5G C10G 1.3899 .
C5G C6G 1.3904 .
C6G C7G 1.3903 .
C7G C8G 1.3901 .
C7G H7G 0.9300 .
C8G C9G 1.3896 .
C8G H8G 0.9300 .
C9G C10G 1.3897 .
C9G H9G 0.9300 .
C10G H10G 0.9300 .
O1 C72 1.395(10) .
O1 C2 1.417(15) .
C2 O3 1.393(15) .
C2 H2A 0.9700 .
C2 H2B 0.9700 .
O3 C4 1.398(11) .
C6 C7 1.3901 .
C6 C5 1.3904 .
C6 H6 0.9298 .
C7 C8 1.3900 .
C7 C25 1.503(13) .
C8 O34 1.373(10) .
C8 C9 1.3901 .
C9 O10 1.387(11) .
C9 C4 1.3898 .
C4 C5 1.3898 .
C5 C16 1.480(14) .
O10 C11 1.408(10) .
O10 C11' 1.409(10) .
C11 C12 1.501(10) .
C11 H11A 0.9700 .
C11 H11B 0.9700 .
C12 C13 1.493(10) .
C12 H12A 0.9700 .
C12 H12B 0.9700 .
C13 C14 1.498(10) .
C13 H13A 0.9700 .
C13 H13B 0.9700 .
C14 O15 1.417(9) .
C14 H14A 0.9700 .
C14 H14B 0.9700 .
C11' C12' 1.504(10) .
C11' H11C 0.9700 .
C11' H11D 0.9700 .
C12' C13' 1.491(10) .
C12' H12C 0.9700 .
C12' H12D 0.9700 .
C13' C14' 1.501(10) .
C13' H13C 0.9700 .
C13' H13D 0.9700 .
C14' O15 1.414(10) .
C14' H14C 0.9700 .
C14' H14D 0.9700 .
O15 C66 1.41(5) 3
C16 C73 1.534(13) .
C16 C17 1.549(17) .
C16 H16 0.9800 .
C17 C18 1.38(2) .
C17 H17A 0.9700 .
C17 H17B 0.9700 .
C18 C19 1.56(2) .
C18 H18A 0.9700 .
C18 H18B 0.9700 .
C19 C24 1.3898 .
C19 C20 1.3900 .
C20 C21 1.3901 .
C20 H20 0.9301 .
C21 C22 1.3900 .
C21 H21 0.9300 .
C22 C23 1.3900 .
C22 H22 0.9299 .
C23 C24 1.3901 .
C23 H23 0.9301 .
C24 H24 0.9299 .
C25 C38 1.528(13) .
C25 C26 1.564(16) .
C25 H25 0.9800 .
C26 C27 1.552(17) .
C26 H26A 0.9700 .
C26 H26B 0.9700 .
C27 C28 1.485(15) .
C27 H27A 0.9700 .
C27 H27B 0.9700 .
C28 C29 1.3900 .
C28 C33 1.3901 .
C29 C30 1.3899 .
C29 H29 0.9300 .
C30 C31 1.3901 .
C30 H30 0.9301 .
C31 C32 1.3898 .
C31 H31 0.9303 .
C32 C33 1.3901 .
C32 H32 0.9301 .
C33 H33 0.9298 .
O34 C35 1.384(15) .
C35 O36 1.392(15) .
C35 H35A 0.9700 .
C35 H35B 0.9700 .
O36 C37 1.402(10) .
C39 C40 1.3900 .
C39 C38 1.3901 .
C39 H39 0.9299 .
C40 C41 1.3898 .
C40 C52 1.543(14) .
C41 O49 1.389(11) .
C41 C42 1.3901 .
C42 O43 1.371(10) .
C42 C37 1.3896 .
C37 C38 1.3901 .
O43 C44 1.473(16) .
C44 C45 1.547(17) .
C44 H44A 0.9700 .
C44 H44B 0.9700 .
C45 C46 1.449(17) .
C45 H45A 0.9700 .
C45 H45B 0.9700 .
C46 C47 1.609(19) .
C46 H46A 0.9700 .
C46 H46B 0.9700 .
C47 O48 1.468(17) .
C47 H47A 0.9700 .
C47 H47B 0.9700 .
O48 C71 1.38(5) 3
O49 C50 1.399(15) .
C50 O51 1.379(15) .
C50 H50A 0.9700 .
C50 H50B 0.9700 .
O51 C61 1.420(11) .
C52 C62 1.522(14) .
C52 C53 1.531(16) .
C52 H52 0.9800 .
C53 C54 1.539(18) .
C53 H53A 0.9700 .
C53 H53B 0.9700 .
C54 C55 1.501(16) .
C54 H54A 0.9700 .
C54 H54B 0.9700 .
C55 C60 1.3898 .
C55 C56 1.3901 .
C56 C57 1.3899 .
C56 H56 0.9301 .
C57 C58 1.3897 .
C57 H57 0.9301 .
C58 C59 1.3901 .
C58 H58 0.9298 .
C59 C60 1.3900 .
C59 H59 0.9301 .
C60 H60 0.9299 .
C63 C64 1.3900 .
C63 C62 1.3902 .
C63 H63 0.9299 .
C64 C65 1.3899 .
C64 C76 1.516(13) .
C65 C66 1.3901 .
C65 O67 1.414(10) .
C66 C61 1.3902 .
C66 O15 1.405(10) 3
C61 C62 1.3899 .
O67 C68 1.402(14) .
C68 O69 1.384(14) .
C68 H68A 0.9700 .
C68 H68B 0.9700 .
O69 C70 1.397(11) .
C74 C73 1.3900 .
C74 C75 1.3902 .
C74 H74 0.9300 .
C75 C70 1.3900 .
C75 C76 1.528(13) .
C70 C71 1.3902 .
C71 O48 1.380(10) 3
C71 C72 1.3899 .
C72 C73 1.3900 .
C76 C77 1.545(17) .
C76 H76 0.9800 .
C77 C78 1.494(17) .
C77 H77A 0.9700 .
C77 H77B 0.9700 .
C78 C79 1.535(15) .
C78 H78A 0.9700 .
C78 H78B 0.9700 .
C79 C84 1.3899 .
C79 C80 1.3903 .
C80 C81 1.3898 .
C80 H80 0.9299 .
C81 C82 1.3903 .
C81 H81 0.9301 .
C82 C83 1.3900 .
C82 H82 0.9300 .
C83 C84 1.3900 .
C83 H83 0.9301 .
C84 H84 0.9298 .
C1P C2P 1.37(2) .
C1P C6P 1.41(2) .
C1P N7P 1.59(2) .
C2P C3P 1.37(2) .
C2P H2P 0.9300 .
C3P C4P 1.32(3) .
C3P H3P 0.9300 .
C4P C5P 1.35(3) .
C4P H4P 0.9300 .
C5P C6P 1.42(2) .
C5P H5P 0.9300 .
C6P H6P 0.9300 .
N7P O8P 1.09(2) .
N7P O9P 1.17(2) .
